data_4112498
loop_
_publ_author_name
'Hidetoshi Kawai'
'Ryo Katoono'
'Kouki Nishimura'
'Shunsuke Matsuda'
'Kenshu Fujiwara'
'Takashi Tsuji'
'Takanori Suzuki'

_publ_section_title
;
 Positive Homotropic Allosteric Binding of Benzenediols in a
 Hydrindacene-Based Exoditopic Receptor: Cooperativity in Amide Hydrogen
 Bonding
;
_journal_name_full 'Journal of the American Chemical Society'
_journal_page_first 5034
_journal_page_last 5035
_journal_paper_doi 10.1021/ja049336p
_journal_volume 126
_journal_year 2004
_chemical_formula_moiety 'C34 H48 N2 O10 '
_chemical_formula_sum 'C34 H48 N2 O10'
_chemical_formula_weight 644.76
_space_group_IT_number 14
_symmetry_cell_setting monoclinic
_symmetry_Int_Tables_number 14
_symmetry_space_group_name_Hall '-P 2ybc'
_symmetry_space_group_name_H-M 'P 1 21/c 1'
_cell_angle_alpha 90
_cell_angle_beta 95.856(6)
_cell_angle_gamma 90
_cell_formula_units_Z 2
_cell_length_a 8.287(3)
_cell_length_b 20.037(8)
_cell_length_c 10.151(4)
_cell_measurement_reflns_used 5312
_cell_measurement_temperature 153.2
_cell_measurement_theta_max 27.5
_cell_measurement_theta_min 3.2
_cell_volume 1676.7(11)
_computing_cell_refinement CRYSTALCLEAR
_computing_data_collection CRYSTALCLEAR
_computing_data_reduction 'teXsan Ver. 1.11'
_computing_publication_material 'teXsan Ver. 1.11'
_computing_structure_refinement 'teXsan Ver. 1.10'
_computing_structure_solution SIR92
_diffrn_detector_area_resol_mean 14.62
_diffrn_measured_fraction_theta_full 0.9831
_diffrn_measured_fraction_theta_max 0.9831
_diffrn_measurement_device_type 'Rigaku/MSC Mercury CCD'
_diffrn_measurement_method \w
_diffrn_radiation_type 'Mo K\a'
_diffrn_radiation_wavelength 0.7107
_diffrn_reflns_av_R_equivalents 0.025
_diffrn_reflns_limit_h_max 10
_diffrn_reflns_limit_h_min -9
_diffrn_reflns_limit_k_max 25
_diffrn_reflns_limit_k_min -25
_diffrn_reflns_limit_l_max 12
_diffrn_reflns_limit_l_min -13
_diffrn_reflns_number 352
_diffrn_reflns_theta_full 27.48
_diffrn_reflns_theta_max 27.48
_exptl_absorpt_coefficient_mu 0.094
_exptl_absorpt_correction_type none
_exptl_crystal_colour Colorless
_exptl_crystal_density_diffrn 1.277
_exptl_crystal_description Block
_exptl_crystal_size_max 0.600
_exptl_crystal_size_mid 0.400
_exptl_crystal_size_min 0.400
_refine_diff_density_max 0.19
_refine_diff_density_min -0.15
_refine_ls_extinction_method none
_refine_ls_goodness_of_fit_ref 1.244
_refine_ls_hydrogen_treatment noref
_refine_ls_number_parameters 208
_refine_ls_number_reflns 2539
_refine_ls_R_factor_gt 0.0373
_refine_ls_shift/su_max 0.0003
_refine_ls_structure_factor_coef F
_refine_ls_weighting_details 'w = 1/[\s^2^(Fo) + 0.00063|Fo|^2^]'
_refine_ls_weighting_scheme calc
_refine_ls_wR_factor_ref 0.0479
_reflns_number_gt 2539
_reflns_number_total 3779
_reflns_threshold_expression F^2^>3.0\s(F^2^)
_cod_data_source_file ja049336psi20040308_084111.cif
_cod_data_source_block tBuAmide_from_EtOH
_cod_original_cell_volume 1676(1)
_cod_original_formula_sum 'C34 H48 N2 O10 '
_cod_database_code 4112498

loop_
_symmetry_equiv_pos_as_xyz
x,y,z
-x,1/2+y,1/2-z
-x,-y,-z
x,1/2-y,1/2+z

loop_
_atom_site_label
_atom_site_type_symbol
_atom_site_fract_x
_atom_site_fract_y
_atom_site_fract_z
_atom_site_U_iso_or_equiv
_atom_site_adp_type
_atom_site_occupancy
_atom_site_calc_flag
O(1) O 0.3906(1) -0.13639(5) 0.2666(1) 0.0274(3) Uani 1.00 d
O(2) O 0.6163(1) 0.09294(6) 0.1524(1) 0.0355(3) Uani 1.00 d
O(3) O 0.8000(1) 0.17234(5) 0.21608(10) 0.0234(3) Uani 1.00 d
O(4) O 1.0815(1) 0.11045(6) 0.4310(1) 0.0287(3) Uani 1.00 d
O(5) O 1.0429(1) 0.05538(5) 0.2372(1) 0.0245(3) Uani 1.00 d
N(1) N 0.6595(1) -0.14905(6) 0.3320(1) 0.0206(3) Uani 1.00 d
C(1) C 0.5120(2) -0.05869(7) 0.4227(1) 0.0170(3) Uani 1.00 d
C(2) C 0.6221(2) -0.00598(7) 0.4171(1) 0.0173(3) Uani 1.00 d
C(3) C 0.7631(2) -0.00038(7) 0.3340(1) 0.0198(4) Uani 1.00 d
C(4) C 0.8108(2) 0.07437(7) 0.3441(1) 0.0185(3) Uani 1.00 d
C(5) C 0.7443(2) 0.10011(7) 0.4724(1) 0.0214(4) Uani 1.00 d
C(6) C 0.6104(2) 0.05148(7) 0.4936(1) 0.0182(3) Uani 1.00 d
C(7) C 0.5147(2) -0.11897(7) 0.3336(1) 0.0167(3) Uani 1.00 d
C(8) C 0.7295(2) 0.11264(7) 0.2252(1) 0.0205(4) Uani 1.00 d
C(9) C 0.9941(2) 0.08337(7) 0.3453(1) 0.0193(3) Uani 1.00 d
C(10) C 0.7485(2) 0.21310(8) 0.1001(2) 0.0270(4) Uani 1.00 d
C(11) C 0.8374(2) 0.19283(9) -0.0146(2) 0.0339(5) Uani 1.00 d
C(12) C 1.2155(2) 0.05984(8) 0.2173(2) 0.0264(4) Uani 1.00 d
C(13) C 1.2465(2) 0.00933(9) 0.1152(2) 0.0349(5) Uani 1.00 d
C(14) C 0.7045(2) -0.19594(7) 0.2288(1) 0.0223(4) Uani 1.00 d
C(15) C 0.6941(2) -0.15937(9) 0.0963(2) 0.0325(4) Uani 1.00 d
C(16) C 0.8791(2) -0.21626(9) 0.2706(2) 0.0348(5) Uani 1.00 d
C(17) C 0.5959(2) -0.25775(8) 0.2183(2) 0.0325(4) Uani 1.00 d
H(1) H 0.7414 -0.1394 0.3914 0.0355 Uiso 1.00 calc
H(2) H 0.7109 0.1454 0.4648 0.0355 Uiso 1.00 calc
H(3) H 0.8296 0.0972 0.5497 0.0355 Uiso 1.00 calc
H(4) H 0.8971 -0.2360 0.3535 0.0355 Uiso 1.00 calc
H(5) H 0.9115 -0.2480 0.2100 0.0355 Uiso 1.00 calc
H(6) H 0.9493 -0.1737 0.2750 0.0355 Uiso 1.00 calc
H(7) H 0.6360 -0.2916 0.1558 0.0355 Uiso 1.00 calc
H(8) H 0.6072 -0.2812 0.3067 0.0355 Uiso 1.00 calc
H(9) H 0.4820 -0.2475 0.1896 0.0355 Uiso 1.00 calc
H(10) H 0.7231 -0.1901 0.0297 0.0355 Uiso 1.00 calc
H(11) H 0.7689 -0.1158 0.1072 0.0355 Uiso 1.00 calc
H(12) H 0.5825 -0.1445 0.0738 0.0355 Uiso 1.00 calc
H(13) H 1.2365 0.1084 0.1909 0.0355 Uiso 1.00 calc
H(14) H 1.2784 0.0512 0.3028 0.0355 Uiso 1.00 calc
H(15) H 1.3571 0.0145 0.0803 0.0355 Uiso 1.00 calc
H(16) H 1.1917 0.0167 0.0380 0.0355 Uiso 1.00 calc
H(17) H 1.2206 -0.0313 0.1524 0.0355 Uiso 1.00 calc
H(18) H 0.8114 0.2217 -0.0959 0.0355 Uiso 1.00 calc
H(19) H 0.8089 0.1434 -0.0392 0.0355 Uiso 1.00 calc
H(20) H 0.9592 0.1908 0.0175 0.0355 Uiso 1.00 calc
H(21) H 0.6273 0.2057 0.0856 0.0355 Uiso 1.00 calc
H(22) H 0.7687 0.2606 0.1290 0.0355 Uiso 1.00 calc
H(23) H 0.7276 -0.0153 0.2452 0.0355 Uiso 1.00 calc
H(24) H 0.8534 -0.0289 0.3731 0.0355 Uiso 1.00 calc

loop_
_atom_site_aniso_label
_atom_site_aniso_U_11
_atom_site_aniso_U_22
_atom_site_aniso_U_33
_atom_site_aniso_U_12
_atom_site_aniso_U_13
_atom_site_aniso_U_23
O(1) 0.0228(5) 0.0278(6) 0.0304(6) 0.0007(5) -0.0027(5) -0.0090(5)
O(2) 0.0301(6) 0.0345(6) 0.0386(7) -0.0101(5) -0.0118(5) 0.0063(5)
O(3) 0.0249(5) 0.0201(5) 0.0245(5) -0.0034(4) -0.0010(4) 0.0045(4)
O(4) 0.0218(5) 0.0375(7) 0.0259(6) -0.0039(5) -0.0017(5) -0.0048(5)
O(5) 0.0169(5) 0.0314(6) 0.0258(5) -0.0024(4) 0.0052(4) -0.0051(5)
N(1) 0.0201(6) 0.0217(6) 0.0195(6) 0.0029(5) -0.0005(5) -0.0027(5)
C(1) 0.0176(7) 0.0168(7) 0.0163(7) 0.0017(6) 0.0006(5) -0.0011(6)
C(2) 0.0179(6) 0.0168(7) 0.0169(7) 0.0012(6) 0.0012(5) -0.0001(6)
C(3) 0.0208(7) 0.0171(7) 0.0220(7) -0.0022(6) 0.0050(6) -0.0015(6)
C(4) 0.0184(7) 0.0167(7) 0.0205(7) -0.0023(5) 0.0031(6) -0.0013(6)
C(5) 0.0237(7) 0.0185(7) 0.0226(7) -0.0035(6) 0.0058(6) -0.0025(6)
C(6) 0.0186(7) 0.0180(7) 0.0174(7) -0.0008(6) -0.0006(6) 0.0012(6)
C(7) 0.0188(7) 0.0172(7) 0.0143(6) -0.0013(6) 0.0027(5) 0.0025(6)
C(8) 0.0178(7) 0.0215(8) 0.0227(7) -0.0005(6) 0.0040(6) -0.0012(6)
C(9) 0.0212(7) 0.0172(7) 0.0195(7) -0.0006(6) 0.0019(6) 0.0040(6)
C(10) 0.0297(8) 0.0258(8) 0.0252(8) 0.0019(7) 0.0008(6) 0.0078(7)
C(11) 0.0343(9) 0.041(1) 0.0261(8) -0.0033(8) 0.0005(7) 0.0012(8)
C(12) 0.0170(7) 0.0318(9) 0.0311(8) -0.0014(6) 0.0054(6) -0.0007(7)
C(13) 0.0318(8) 0.0358(10) 0.0389(10) 0.0001(8) 0.0127(8) -0.0006(8)
C(14) 0.0258(8) 0.0214(8) 0.0204(7) 0.0033(6) 0.0054(6) -0.0020(6)
C(15) 0.0411(9) 0.0356(9) 0.0213(8) 0.0069(8) 0.0063(7) 0.0002(7)
C(16) 0.0316(9) 0.041(1) 0.0324(9) 0.0145(8) 0.0054(7) -0.0016(8)
C(17) 0.0396(9) 0.0216(8) 0.0373(9) 0.0012(7) 0.0084(8) -0.0058(7)

loop_
_atom_type_symbol
_atom_type_description
_atom_type_scat_dispersion_real
_atom_type_scat_dispersion_imag
_atom_type_scat_source
C C 0.003 0.002
;International Tables for Crystallography
(1992, Vol. C, Tables 4.2.6.8 and 6.1.1.1)
;
H H 0.000 0.000
;International Tables for Crystallography
(1992, Vol. C, Table 6.1.1.2)
;
N N 0.006 0.003
;International Tables for Crystallography
(1992, Vol. C, Tables 4.2.6.8 and 6.1.1.1)
;
O O 0.011 0.006
;International Tables for Crystallography
(1992, Vol. C, Tables 4.2.6.8 and 6.1.1.1)
;

loop_
_geom_angle_atom_site_label_1
_geom_angle_atom_site_label_2
_geom_angle_atom_site_label_3
_geom_angle
_geom_angle_site_symmetry_1
_geom_angle_site_symmetry_3
_geom_angle_publ_flag
C(8) O(3) C(10) 117.5(1) . . yes
C(9) O(5) C(12) 118.0(1) . . yes
C(7) N(1) C(14) 125.6(1) . . yes
C(2) C(1) C(6) 117.6(1) . 3_656 yes
C(2) C(1) C(7) 121.9(1) . . yes
C(6) C(1) C(7) 120.2(1) 3_656 . yes
C(1) C(2) C(3) 128.5(1) . . yes
C(1) C(2) C(6) 121.1(1) . . yes
C(3) C(2) C(6) 110.5(1) . . yes
C(2) C(3) C(4) 104.0(1) . . yes
C(3) C(4) C(5) 105.4(1) . . yes
C(3) C(4) C(8) 110.1(1) . . yes
C(3) C(4) C(9) 111.2(1) . . yes
C(5) C(4) C(8) 109.3(1) . . yes
C(5) C(4) C(9) 113.0(1) . . yes
C(8) C(4) C(9) 107.8(1) . . yes
C(4) C(5) C(6) 103.5(1) . . yes
C(1) C(6) C(2) 121.3(1) 3_656 . yes
C(1) C(6) C(5) 127.6(1) 3_656 . yes
C(2) C(6) C(5) 111.0(1) . . yes
O(1) C(7) N(1) 124.5(1) . . yes
O(1) C(7) C(1) 119.8(1) . . yes
N(1) C(7) C(1) 115.7(1) . . yes
O(2) C(8) O(3) 124.8(1) . . yes
O(2) C(8) C(4) 125.1(1) . . yes
O(3) C(8) C(4) 110.1(1) . . yes
O(4) C(9) O(5) 125.1(1) . . yes
O(4) C(9) C(4) 125.7(1) . . yes
O(5) C(9) C(4) 109.2(1) . . yes
O(3) C(10) C(11) 110.4(1) . . yes
O(5) C(12) C(13) 107.1(1) . . yes
N(1) C(14) C(15) 108.8(1) . . yes
N(1) C(14) C(16) 105.8(1) . . yes
N(1) C(14) C(17) 111.9(1) . . yes
C(15) C(14) C(16) 110.0(1) . . yes
C(15) C(14) C(17) 110.4(1) . . yes
C(16) C(14) C(17) 109.8(1) . . yes

loop_
_geom_bond_atom_site_label_1
_geom_bond_atom_site_label_2
_geom_bond_distance
_geom_bond_site_symmetry_2
_geom_bond_publ_flag
O(1) C(7) 1.224(2) . yes
O(2) C(8) 1.200(2) . yes
O(3) C(8) 1.339(2) . yes
O(3) C(10) 1.461(2) . yes
O(4) C(9) 1.203(2) . yes
O(5) C(9) 1.332(2) . yes
O(5) C(12) 1.468(2) . yes
N(1) C(7) 1.344(2) . yes
N(1) C(14) 1.483(2) . yes
C(1) C(2) 1.401(2) . yes
C(1) C(6) 1.396(2) 3_656 yes
C(1) C(7) 1.511(2) . yes
C(2) C(3) 1.513(2) . yes
C(2) C(6) 1.398(2) . yes
C(3) C(4) 1.550(2) . yes
C(4) C(5) 1.554(2) . yes
C(4) C(8) 1.527(2) . yes
C(4) C(9) 1.529(2) . yes
C(5) C(6) 1.508(2) . yes
C(10) C(11) 1.496(2) . yes
C(12) C(13) 1.490(2) . yes
C(14) C(15) 1.526(2) . yes
C(14) C(16) 1.521(2) . yes
C(14) C(17) 1.528(2) . yes

loop_
_geom_contact_atom_site_label_1
_geom_contact_atom_site_label_2
_geom_contact_distance
_geom_contact_site_symmetry_2
O(1) C(11) 3.226(2) 3_655
O(1) C(13) 3.455(2) 1_455
O(1) C(10) 3.545(2) 2_645
O(2) C(13) 3.480(2) 1_455
O(2) C(12) 3.515(2) 1_455
O(3) C(16) 3.464(2) 2_755
O(4) N(1) 3.153(2) 3_756
O(4) C(3) 3.404(2) 3_756
O(4) C(2) 3.467(2) 3_756
C(10) C(16) 3.525(3) 2_755
C(10) C(17) 3.600(3) 2_655

loop_
_geom_hbond_atom_site_label_D
_geom_hbond_atom_site_label_H
_geom_hbond_atom_site_label_A
_geom_hbond_site_symmetry_A
_geom_hbond_distance_DH
_geom_hbond_distance_HA
_geom_hbond_distance_DA
_geom_hbond_angle_DHA
_geom_hbond_publ_flag
N(1) H(1) O(4*) 1_655 0.883 2.280 3.153(1) 169.861 no
N(1*) H(1*) O(4*) 3_556 0.883 2.280 3.153(1) 169.861 no
N(1*) H(1*) O(4) 1_455 0.883 2.280 3.153(1) 169.861 no

loop_
_geom_torsion_atom_site_label_1
_geom_torsion_atom_site_label_2
_geom_torsion_atom_site_label_3
_geom_torsion_atom_site_label_4
_geom_torsion
_geom_torsion_site_symmetry_2
_geom_torsion_site_symmetry_3
_geom_torsion_site_symmetry_4
_geom_torsion_publ_flag
O(1) C(7) N(1) C(14) 16.2(2) . . . yes
O(1) C(7) C(1) C(2) -127.0(1) . . . yes
O(1) C(7) C(1) C(6) 47.7(2) . . 3_656 yes
O(2) C(8) O(3) C(10) -7.7(2) . . . yes
O(2) C(8) C(4) C(3) 16.9(2) . . . yes
O(2) C(8) C(4) C(5) -98.5(2) . . . yes
O(2) C(8) C(4) C(9) 138.3(2) . . . yes
O(3) C(8) C(4) C(3) -164.8(1) . . . yes
O(3) C(8) C(4) C(5) 79.8(1) . . . yes
O(3) C(8) C(4) C(9) -43.4(2) . . . yes
O(4) C(9) O(5) C(12) -2.5(2) . . . yes
O(4) C(9) C(4) C(3) -122.2(2) . . . yes
O(4) C(9) C(4) C(5) -3.9(2) . . . yes
O(4) C(9) C(4) C(8) 117.0(2) . . . yes
O(5) C(9) C(4) C(3) 56.7(1) . . . yes
O(5) C(9) C(4) C(5) 175.1(1) . . . yes
O(5) C(9) C(4) C(8) -64.0(1) . . . yes
N(1) C(7) C(1) C(2) 51.3(2) . . . yes
N(1) C(7) C(1) C(6) -134.0(1) . . 3_656 yes
C(1) C(2) C(3) C(4) 166.5(1) . . . yes
C(1) C(2) C(6) C(5) 178.8(1) . . . yes
C(1) C(6) C(2) C(3) -179.0(1) 3_656 3_656 3_656 yes
C(1) C(6) C(5) C(4) 165.1(1) 3_656 3_656 3_656 yes
C(1) C(7) N(1) C(14) -162.1(1) . . . yes
C(2) C(1) C(6) C(5) 178.7(1) . 3_656 3_656 yes
C(2) C(3) C(4) C(5) 22.1(1) . . . yes
C(2) C(3) C(4) C(8) -95.7(1) . . . yes
C(2) C(3) C(4) C(9) 144.9(1) . . . yes
C(2) C(6) C(1) C(7) 175.5(1) . 3_656 3_656 yes
C(2) C(6) C(5) C(4) 15.5(2) . . . yes
C(3) C(2) C(1) C(6) -179.0(1) . . 3_656 yes
C(3) C(2) C(1) C(7) -4.2(2) . . . yes
C(3) C(2) C(6) C(5) -1.6(2) . . . yes
C(3) C(4) C(5) C(6) -22.8(1) . . . yes
C(4) C(3) C(2) C(6) -13.1(1) . . . yes
C(4) C(8) O(3) C(10) 174.0(1) . . . yes
C(4) C(9) O(5) C(12) 178.6(1) . . . yes
C(5) C(6) C(1) C(7) -3.8(2) . 3_656 3_656 yes
C(6) C(2) C(1) C(7) 175.4(1) . . . yes
C(6) C(5) C(4) C(8) 95.5(1) . . . yes
C(6) C(5) C(4) C(9) -144.5(1) . . . yes
C(7) N(1) C(14) C(15) 61.9(2) . . . yes
C(7) N(1) C(14) C(16) -180.0(1) . . . yes
C(7) N(1) C(14) C(17) -60.4(2) . . . yes
C(8) O(3) C(10) C(11) -83.4(2) . . . yes
C(9) O(5) C(12) C(13) 163.7(1) . . . yes
C(9) O(5) C(12) C(13) 163.7(1) . . . yes
